data_7159689
loop_
_publ_author_name
'Mali, Ghanshyam'
'Kumar Yadav, Vinay'
'Priya, Himani'
'Shukla, Manjari'
'Pandey, Peeyush'
'Kumar, Akhilesh'
'Paranjothy, Manikandan'
'Bhattacharyya, Sudipta'
'Erande, Rohan D.'

_publ_section_title
;
 The rapid construction and biological evaluation of densely substituted
 pyrrolo[1,2-<i>a</i>]indoles <i>via</i> a
 BF<sub>3</sub>&#xb7;OEt<sub>2</sub>-assisted cascade approach.
;
_journal_issue 48
_journal_name_full 'Organic &amp; biomolecular chemistry'
_journal_page_first 9659
_journal_page_last 9668
_journal_paper_doi 10.1039/d3ob01457f
_journal_volume 21
_journal_year 2023
_chemical_formula_moiety 'C28 H30 N2 O4'
_chemical_formula_sum 'C28 H30 N2 O4'
_chemical_formula_weight 458.54
_space_group_crystal_system triclinic
_space_group_IT_number 2
_space_group_name_Hall '-P 1'
_space_group_name_H-M_alt 'P -1'
_atom_sites_solution_hydrogens mixed
_audit_creation_date 2021-06-01
_audit_creation_method
;
Olex2 1.3
(compiled 2020.11.12 svn.r5f609507 for OlexSys, GUI svn.r6272)
;
_audit_update_record
;
2021-06-02 deposited with the CCDC.	2023-11-20 downloaded from the CCDC.
;
_cell_angle_alpha 75.760(3)
_cell_angle_beta 78.824(3)
_cell_angle_gamma 69.309(3)
_cell_formula_units_Z 2
_cell_length_a 8.3294(19)
_cell_length_b 9.907(2)
_cell_length_c 16.337(4)
_cell_measurement_reflns_used 5314
_cell_measurement_temperature 100(2)
_cell_measurement_theta_max 23.11
_cell_measurement_theta_min 2.24
_cell_volume 1213.9(5)
_computing_cell_refinement 'SAINT v8.34A (Bruker, 2013)'
_computing_data_reduction 'SAINT v8.34A (Bruker, 2013)'
_computing_molecular_graphics 'Olex2 1.3 (Dolomanov et al., 2009)'
_computing_publication_material 'Olex2 1.3 (Dolomanov et al., 2009)'
_computing_structure_refinement 'SHELXL 2016/6 (Sheldrick, 2015)'
_computing_structure_solution 'SHELXT 2014/5 (Sheldrick, 2014)'
_diffrn_ambient_temperature 100(2)
_diffrn_measured_fraction_theta_full 1.000
_diffrn_measured_fraction_theta_max 0.996
_diffrn_measurement_device_type 'Bruker APEX-II CCD'
_diffrn_measurement_method '\f and \w scans'
_diffrn_radiation_type MoK\a
_diffrn_radiation_wavelength 0.71073
_diffrn_reflns_av_R_equivalents 0.0468
_diffrn_reflns_av_unetI/netI 0.0336
_diffrn_reflns_Laue_measured_fraction_full 1.000
_diffrn_reflns_Laue_measured_fraction_max 0.996
_diffrn_reflns_limit_h_max 10
_diffrn_reflns_limit_h_min -10
_diffrn_reflns_limit_k_max 12
_diffrn_reflns_limit_k_min -12
_diffrn_reflns_limit_l_max 20
_diffrn_reflns_limit_l_min -20
_diffrn_reflns_number 30389
_diffrn_reflns_point_group_measured_fraction_full 1.000
_diffrn_reflns_point_group_measured_fraction_max 0.996
_diffrn_reflns_theta_full 25.242
_diffrn_reflns_theta_max 27.055
_diffrn_reflns_theta_min 1.295
_diffrn_source 'fine focused sealed tube'
_diffrn_source_current 0.6
_diffrn_source_power 0.03
_diffrn_source_voltage 50.0
_diffrn_standards_number 0
_exptl_absorpt_coefficient_mu 0.084
_exptl_absorpt_correction_T_max 0.7455
_exptl_absorpt_correction_T_min 0.6604
_exptl_absorpt_correction_type multi-scan
_exptl_absorpt_process_details
;
SADABS-2014/5 (Bruker,2014/5) was used for absorption correction.
wR2(int) was 0.1038 before and 0.0564 after correction.
The Ratio of minimum to maximum transmission is 0.8858.
The \l/2 correction factor is 0.00150.
;
_exptl_crystal_colour colorless
_exptl_crystal_density_diffrn 1.254
_exptl_crystal_density_method 'not measured'
_exptl_crystal_description block
_exptl_crystal_F_000 488
_exptl_crystal_size_max 0.1
_exptl_crystal_size_mid 0.05
_exptl_crystal_size_min 0.04
_exptl_transmission_factor_max 0.7455
_exptl_transmission_factor_min 0.6604
_refine_diff_density_max 0.184
_refine_diff_density_min -0.181
_refine_diff_density_rms 0.036
_refine_ls_extinction_method none
_refine_ls_goodness_of_fit_ref 1.032
_refine_ls_hydrogen_treatment mixed
_refine_ls_matrix_type full
_refine_ls_number_parameters 319
_refine_ls_number_reflns 5317
_refine_ls_number_restraints 0
_refine_ls_restrained_S_all 1.032
_refine_ls_R_factor_all 0.0743
_refine_ls_R_factor_gt 0.0486
_refine_ls_shift/su_max 0.000
_refine_ls_shift/su_mean 0.000
_refine_ls_structure_factor_coef Fsqd
_refine_ls_weighting_details 'w=1/[\s^2^(Fo^2^)+(0.0564P)^2^+0.3102P] where P=(Fo^2^+2Fc^2^)/3'
_refine_ls_weighting_scheme calc
_refine_ls_wR_factor_gt 0.1193
_refine_ls_wR_factor_ref 0.1345
_reflns_Friedel_coverage 0.000
_reflns_number_gt 3728
_reflns_number_total 5317
_reflns_threshold_expression 'I > 2\s(I)'
_cod_data_source_file d3ob01457f2.cif
_cod_data_source_block rde_gm_23_om
_cod_depositor_comments 'Adding full bibliography for 7159689--7159690.cif.'
_cod_database_code 7159689
_shelx_shelxl_version_number 2016/6
_shelx_space_group_comment
;
The symmetry employed for this shelxl refinement is uniquely defined
by the following loop, which should always be used as a source of
symmetry information in preference to the above space-group names.
They are only intended as comments.
;
_shelx_estimated_absorpt_t_max 27.055
_shelx_estimated_absorpt_t_min 0.996
_olex2_refinement_description
;
1. Fixed Uiso
 At 1.2 times of:
  All C(H) groups, All C(H,H) groups, All N(H) groups
 At 1.5 times of:
  All C(H,H,H) groups
2.a Ternary CH refined with riding coordinates:
 C6(H6), C7(H7), C8(H8)
2.b Secondary CH2 refined with riding coordinates:
 C9(H9A,H9B), C11(H11A,H11B)
2.c Aromatic/amide H refined with riding coordinates:
 N2(H2), C1(H1), C2(H2A), C17(H17), C18(H18), C19(H19), C20(H20), C23(H23),
 C24(H24)
2.d Idealised Me refined as rotating group:
 C12(H12A,H12B,H12C), C21(H21A,H21B,H21C), C25(H25A,H25B,H25C), C28(H28A,H28B,
 H28C)
;
_olex2_submission_special_instructions 'No special instructions were received'

loop_
_space_group_symop_operation_xyz
'x, y, z'
'-x, -y, -z'

loop_
_atom_site_label
_atom_site_type_symbol
_atom_site_fract_x
_atom_site_fract_y
_atom_site_fract_z
_atom_site_U_iso_or_equiv
_atom_site_adp_type
_atom_site_occupancy
_atom_site_site_symmetry_order
_atom_site_calc_flag
_atom_site_refinement_flags_posn
_atom_site_refinement_flags_adp
_atom_site_refinement_flags_occupancy
_atom_site_disorder_assembly
_atom_site_disorder_group
O1 O 0.31716(16) 0.67561(14) 0.35201(9) 0.0541(3) Uani 1 1 d . . . . .
O2 O 0.60040(17) 0.55899(17) 0.33509(10) 0.0670(4) Uani 1 1 d . . . . .
O3 O 0.58305(19) 0.18684(16) 0.15559(10) 0.0659(4) Uani 1 1 d . . . . .
O4 O 0.78037(19) 0.06164(14) 0.24480(10) 0.0619(4) Uani 1 1 d . . . . .
N1 N 0.84847(17) 0.47539(15) 0.14395(9) 0.0400(3) Uani 1 1 d . . . . .
N2 N 0.96886(18) 0.38393(16) 0.31015(9) 0.0420(3) Uani 1 1 d . . . . .
H2 H 0.879090 0.460393 0.313302 0.050 Uiso 1 1 calc R U . . .
C1 C 1.3959(3) 0.1977(2) 0.43757(14) 0.0620(6) Uani 1 1 d . . . . .
H1 H 1.494360 0.151259 0.465292 0.074 Uiso 1 1 calc R U . . .
C2 C 1.3709(3) 0.1379(2) 0.37518(13) 0.0530(5) Uani 1 1 d . . . . .
H2A H 1.452337 0.052620 0.360297 0.064 Uiso 1 1 calc R U . . .
C3 C 1.2208(2) 0.20737(18) 0.33446(11) 0.0403(4) Uani 1 1 d . . . . .
C4 C 1.1553(2) 0.17978(18) 0.26713(11) 0.0395(4) Uani 1 1 d . . . . .
C5 C 1.0024(2) 0.28946(17) 0.25482(10) 0.0371(4) Uani 1 1 d . . . . .
C6 C 0.8841(2) 0.32400(17) 0.18952(10) 0.0367(4) Uani 1 1 d . . . . .
H6 H 0.937316 0.257827 0.148941 0.044 Uiso 1 1 calc R U . . .
C7 C 0.6967(2) 0.31736(18) 0.22431(11) 0.0386(4) Uani 1 1 d . . . . .
H7 H 0.679950 0.308716 0.286204 0.046 Uiso 1 1 calc R U . . .
C8 C 0.5661(2) 0.46398(18) 0.18429(11) 0.0395(4) Uani 1 1 d . . . . .
H8 H 0.517418 0.442826 0.140705 0.047 Uiso 1 1 calc R U . . .
C9 C 0.4152(2) 0.5339(2) 0.24666(12) 0.0458(4) Uani 1 1 d . . . . .
H9A H 0.333113 0.615694 0.214324 0.055 Uiso 1 1 calc R U . . .
H9B H 0.357494 0.462016 0.274221 0.055 Uiso 1 1 calc R U . . .
C10 C 0.4587(2) 0.58878(19) 0.31426(12) 0.0456(4) Uani 1 1 d . . . . .
C11 C 0.3376(3) 0.7276(3) 0.42365(15) 0.0664(6) Uani 1 1 d . . . . .
H11A H 0.420448 0.780782 0.406475 0.080 Uiso 1 1 calc R U . . .
H11B H 0.380017 0.645006 0.468905 0.080 Uiso 1 1 calc R U . . .
C12 C 0.1662(3) 0.8265(3) 0.45418(18) 0.0822(7) Uani 1 1 d . . . . .
H12A H 0.127249 0.909929 0.409748 0.123 Uiso 1 1 calc R U . . .
H12B H 0.176661 0.859426 0.502881 0.123 Uiso 1 1 calc R U . . .
H12C H 0.084221 0.773887 0.469569 0.123 Uiso 1 1 calc R U . . .
C13 C 0.6770(2) 0.55676(18) 0.13947(10) 0.0387(4) Uani 1 1 d . . . . .
C14 C 0.6616(2) 0.69478(19) 0.09322(11) 0.0423(4) Uani 1 1 d . . . . .
C15 C 0.8358(2) 0.69806(19) 0.06788(10) 0.0421(4) Uani 1 1 d . . . . .
C16 C 0.9502(2) 0.55886(19) 0.09985(10) 0.0397(4) Uani 1 1 d . . . . .
C17 C 1.1293(2) 0.5245(2) 0.08556(11) 0.0481(4) Uani 1 1 d . . . . .
H17 H 1.202505 0.431583 0.106495 0.058 Uiso 1 1 calc R U . . .
C18 C 1.1928(3) 0.6353(2) 0.03871(12) 0.0565(5) Uani 1 1 d . . . . .
H18 H 1.311686 0.616422 0.027379 0.068 Uiso 1 1 calc R U . . .
C19 C 1.0827(3) 0.7746(2) 0.00812(12) 0.0575(5) Uani 1 1 d . . . . .
H19 H 1.129763 0.847316 -0.021944 0.069 Uiso 1 1 calc R U . . .
C20 C 0.9059(3) 0.8071(2) 0.02132(12) 0.0518(5) Uani 1 1 d . . . . .
H20 H 0.834173 0.900166 -0.000393 0.062 Uiso 1 1 calc R U . . .
C21 C 0.5010(3) 0.8175(2) 0.06945(14) 0.0586(5) Uani 1 1 d . . . . .
H21A H 0.492981 0.829093 0.010133 0.088 Uiso 1 1 calc R U . . .
H21B H 0.505158 0.907014 0.080333 0.088 Uiso 1 1 calc R U . . .
H21C H 0.401941 0.794988 0.102609 0.088 Uiso 1 1 calc R U . . .
C22 C 1.1016(2) 0.33632(19) 0.35923(10) 0.0396(4) Uani 1 1 d . . . . .
C23 C 1.2763(3) 0.3266(2) 0.45990(13) 0.0601(5) Uani 1 1 d . . . . .
H23 H 1.296799 0.364867 0.501968 0.072 Uiso 1 1 calc R U . . .
C24 C 1.1287(3) 0.3979(2) 0.42077(11) 0.0514(5) Uani 1 1 d . . . . .
H24 H 1.049661 0.484592 0.435081 0.062 Uiso 1 1 calc R U . . .
C25 C 1.2418(3) 0.0588(2) 0.21855(14) 0.0556(5) Uani 1 1 d . . . . .
H25A H 1.163423 0.056841 0.183188 0.083 Uiso 1 1 calc R U . . .
H25B H 1.275192 -0.033461 0.257535 0.083 Uiso 1 1 calc R U . . .
H25C H 1.342603 0.075232 0.183625 0.083 Uiso 1 1 calc R U . . .
C26 C 0.6759(2) 0.1843(2) 0.20365(12) 0.0449(4) Uani 1 1 d . . . . .
C27 C 0.7832(4) -0.0754(3) 0.2249(2) 0.0801(8) Uani 1 1 d . . . . .
C28 C 0.9015(5) -0.1959(3) 0.2725(3) 0.1459(18) Uani 1 1 d . . . . .
H28A H 1.015534 -0.188165 0.256636 0.219 Uiso 1 1 calc R U . . .
H28B H 0.900755 -0.286164 0.260961 0.219 Uiso 1 1 calc R U . . .
H28C H 0.868364 -0.195089 0.332045 0.219 Uiso 1 1 calc R U . . .
H27A H 0.681(7) -0.101(6) 0.258(3) 0.23(2) Uiso 1 1 d . . . . .
H27B H 0.811(6) -0.076(5) 0.165(3) 0.22(2) Uiso 1 1 d . . . . .

loop_
_atom_site_aniso_label
_atom_site_aniso_U_11
_atom_site_aniso_U_22
_atom_site_aniso_U_33
_atom_site_aniso_U_23
_atom_site_aniso_U_13
_atom_site_aniso_U_12
O1 0.0423(7) 0.0545(8) 0.0663(9) -0.0248(7) -0.0033(6) -0.0093(6)
O2 0.0415(8) 0.0845(11) 0.0805(10) -0.0416(9) -0.0122(7) -0.0071(7)
O3 0.0718(10) 0.0627(9) 0.0806(10) -0.0151(8) -0.0270(8) -0.0325(8)
O4 0.0697(9) 0.0394(7) 0.0836(10) -0.0144(7) -0.0260(8) -0.0152(7)
N1 0.0379(8) 0.0400(8) 0.0417(8) -0.0025(6) -0.0076(6) -0.0142(6)
N2 0.0396(8) 0.0410(8) 0.0440(8) -0.0129(6) -0.0085(6) -0.0064(6)
C1 0.0618(13) 0.0691(14) 0.0600(13) -0.0005(11) -0.0294(11) -0.0233(11)
C2 0.0499(11) 0.0474(11) 0.0609(12) -0.0030(9) -0.0176(9) -0.0138(9)
C3 0.0400(9) 0.0395(9) 0.0417(9) -0.0023(7) -0.0074(7) -0.0156(8)
C4 0.0401(9) 0.0347(9) 0.0451(10) -0.0064(7) -0.0080(7) -0.0131(7)
C5 0.0394(9) 0.0346(8) 0.0396(9) -0.0067(7) -0.0065(7) -0.0141(7)
C6 0.0379(9) 0.0346(8) 0.0384(9) -0.0080(7) -0.0059(7) -0.0114(7)
C7 0.0399(9) 0.0398(9) 0.0386(9) -0.0091(7) -0.0053(7) -0.0143(7)
C8 0.0382(9) 0.0410(9) 0.0417(9) -0.0080(7) -0.0085(7) -0.0136(7)
C9 0.0371(9) 0.0507(11) 0.0505(10) -0.0099(8) -0.0045(8) -0.0154(8)
C10 0.0405(10) 0.0418(10) 0.0518(11) -0.0103(8) -0.0016(8) -0.0112(8)
C11 0.0675(14) 0.0682(14) 0.0707(14) -0.0333(12) -0.0049(11) -0.0186(11)
C12 0.0756(16) 0.0868(18) 0.0877(18) -0.0446(15) 0.0188(13) -0.0268(14)
C13 0.0382(9) 0.0415(9) 0.0367(9) -0.0083(7) -0.0056(7) -0.0119(7)
C14 0.0487(10) 0.0381(9) 0.0396(9) -0.0078(7) -0.0068(8) -0.0125(8)
C15 0.0551(11) 0.0417(9) 0.0334(8) -0.0076(7) -0.0046(8) -0.0204(8)
C16 0.0453(9) 0.0449(10) 0.0334(8) -0.0071(7) -0.0047(7) -0.0205(8)
C17 0.0468(10) 0.0572(11) 0.0439(10) -0.0094(8) -0.0055(8) -0.0212(9)
C18 0.0553(12) 0.0747(14) 0.0502(11) -0.0127(10) 0.0005(9) -0.0371(11)
C19 0.0772(15) 0.0655(13) 0.0423(10) -0.0075(9) 0.0018(10) -0.0447(12)
C20 0.0710(13) 0.0474(11) 0.0415(10) -0.0046(8) -0.0065(9) -0.0272(10)
C21 0.0595(12) 0.0410(10) 0.0663(13) -0.0037(9) -0.0105(10) -0.0081(9)
C22 0.0408(9) 0.0438(9) 0.0351(9) -0.0051(7) -0.0044(7) -0.0164(8)
C23 0.0684(13) 0.0747(15) 0.0473(11) -0.0121(10) -0.0155(10) -0.0304(12)
C24 0.0566(12) 0.0601(12) 0.0418(10) -0.0155(9) -0.0042(9) -0.0209(10)
C25 0.0517(11) 0.0456(11) 0.0722(14) -0.0227(10) -0.0151(10) -0.0072(9)
C26 0.0436(10) 0.0454(10) 0.0484(10) -0.0100(8) -0.0013(8) -0.0191(8)
C27 0.097(2) 0.0421(12) 0.110(2) -0.0255(13) -0.0256(18) -0.0192(13)
C28 0.172(4) 0.0471(16) 0.235(5) -0.021(2) -0.116(4) -0.0110(19)

loop_
_atom_type_symbol
_atom_type_description
_atom_type_scat_dispersion_real
_atom_type_scat_dispersion_imag
_atom_type_scat_source
C C 0.0033 0.0016 'International Tables Vol C Tables 4.2.6.8 and 6.1.1.4'
H H 0.0000 0.0000 'International Tables Vol C Tables 4.2.6.8 and 6.1.1.4'
N N 0.0061 0.0033 'International Tables Vol C Tables 4.2.6.8 and 6.1.1.4'
O O 0.0106 0.0060 'International Tables Vol C Tables 4.2.6.8 and 6.1.1.4'

loop_
_geom_angle_atom_site_label_1
_geom_angle_atom_site_label_2
_geom_angle_atom_site_label_3
_geom_angle
_geom_angle_site_symmetry_1
_geom_angle_site_symmetry_3
_geom_angle_publ_flag
C10 O1 C11 117.13(15) . . ?
C26 O4 C27 115.77(17) . . ?
C13 N1 C6 116.15(13) . . ?
C16 N1 C6 134.11(14) . . ?
C16 N1 C13 109.69(14) . . ?
C5 N2 H2 125.5 . . ?
C22 N2 H2 125.5 . . ?
C22 N2 C5 109.04(14) . . ?
C2 C1 H1 119.4 . . ?
C2 C1 C23 121.28(19) . . ?
C23 C1 H1 119.4 . . ?
C1 C2 H2A 120.5 . . ?
C1 C2 C3 119.06(19) . . ?
C3 C2 H2A 120.5 . . ?
C2 C3 C4 134.28(17) . . ?
C2 C3 C22 118.24(16) . . ?
C22 C3 C4 107.45(14) . . ?
C3 C4 C25 126.57(15) . . ?
C5 C4 C3 106.13(15) . . ?
C5 C4 C25 127.26(16) . . ?
N2 C5 C6 119.54(14) . . ?
C4 C5 N2 110.08(14) . . ?
C4 C5 C6 130.18(16) . . ?
N1 C6 C5 111.37(13) . . ?
N1 C6 H6 109.2 . . ?
N1 C6 C7 101.73(12) . . ?
C5 C6 H6 109.2 . . ?
C5 C6 C7 115.91(14) . . ?
C7 C6 H6 109.2 . . ?
C6 C7 H7 108.9 . . ?
C8 C7 C6 107.80(13) . . ?
C8 C7 H7 108.9 . . ?
C26 C7 C6 109.69(14) . . ?
C26 C7 H7 108.9 . . ?
C26 C7 C8 112.61(14) . . ?
C7 C8 H8 107.4 . . ?
C9 C8 C7 114.74(14) . . ?
C9 C8 H8 107.4 . . ?
C13 C8 C7 103.86(13) . . ?
C13 C8 H8 107.4 . . ?
C13 C8 C9 115.55(14) . . ?
C8 C9 H9A 108.2 . . ?
C8 C9 H9B 108.2 . . ?
H9A C9 H9B 107.3 . . ?
C10 C9 C8 116.52(14) . . ?
C10 C9 H9A 108.2 . . ?
C10 C9 H9B 108.2 . . ?
O1 C10 C9 110.94(15) . . ?
O2 C10 O1 122.51(17) . . ?
O2 C10 C9 126.54(17) . . ?
O1 C11 H11A 110.0 . . ?
O1 C11 H11B 110.0 . . ?
O1 C11 C12 108.40(18) . . ?
H11A C11 H11B 108.4 . . ?
C12 C11 H11A 110.0 . . ?
C12 C11 H11B 110.0 . . ?
C11 C12 H12A 109.5 . . ?
C11 C12 H12B 109.5 . . ?
C11 C12 H12C 109.5 . . ?
H12A C12 H12B 109.5 . . ?
H12A C12 H12C 109.5 . . ?
H12B C12 H12C 109.5 . . ?
N1 C13 C8 109.81(14) . . ?
C14 C13 N1 110.29(15) . . ?
C14 C13 C8 139.86(16) . . ?
C13 C14 C15 105.44(15) . . ?
C13 C14 C21 128.65(17) . . ?
C15 C14 C21 125.86(16) . . ?
C16 C15 C14 108.36(15) . . ?
C20 C15 C14 133.32(17) . . ?
C20 C15 C16 118.32(17) . . ?
N1 C16 C15 106.21(15) . . ?
N1 C16 C17 130.80(16) . . ?
C17 C16 C15 122.98(16) . . ?
C16 C17 H17 121.7 . . ?
C18 C17 C16 116.67(18) . . ?
C18 C17 H17 121.7 . . ?
C17 C18 H18 119.3 . . ?
C17 C18 C19 121.47(19) . . ?
C19 C18 H18 119.3 . . ?
C18 C19 H19 119.2 . . ?
C20 C19 C18 121.55(18) . . ?
C20 C19 H19 119.2 . . ?
C15 C20 H20 120.5 . . ?
C19 C20 C15 118.98(19) . . ?
C19 C20 H20 120.5 . . ?
C14 C21 H21A 109.5 . . ?
C14 C21 H21B 109.5 . . ?
C14 C21 H21C 109.5 . . ?
H21A C21 H21B 109.5 . . ?
H21A C21 H21C 109.5 . . ?
H21B C21 H21C 109.5 . . ?
N2 C22 C3 107.29(14) . . ?
N2 C22 C24 130.10(17) . . ?
C24 C22 C3 122.57(16) . . ?
C1 C23 H23 119.5 . . ?
C24 C23 C1 121.08(19) . . ?
C24 C23 H23 119.5 . . ?
C22 C24 H24 121.1 . . ?
C23 C24 C22 117.74(19) . . ?
C23 C24 H24 121.1 . . ?
C4 C25 H25A 109.5 . . ?
C4 C25 H25B 109.5 . . ?
C4 C25 H25C 109.5 . . ?
H25A C25 H25B 109.5 . . ?
H25A C25 H25C 109.5 . . ?
H25B C25 H25C 109.5 . . ?
O3 C26 O4 123.94(17) . . ?
O3 C26 C7 125.74(17) . . ?
O4 C26 C7 110.29(15) . . ?
O4 C27 H27A 108(3) . . ?
O4 C27 H27B 112(3) . . ?
C28 C27 O4 109.3(2) . . ?
C28 C27 H27A 93(3) . . ?
C28 C27 H27B 111(3) . . ?
H27A C27 H27B 122(4) . . ?
C27 C28 H28A 109.5 . . ?
C27 C28 H28B 109.5 . . ?
C27 C28 H28C 109.5 . . ?
H28A C28 H28B 109.5 . . ?
H28A C28 H28C 109.5 . . ?
H28B C28 H28C 109.5 . . ?

loop_
_geom_bond_atom_site_label_1
_geom_bond_atom_site_label_2
_geom_bond_distance
_geom_bond_site_symmetry_2
_geom_bond_publ_flag
O1 C10 1.332(2) . ?
O1 C11 1.449(2) . ?
O2 C10 1.206(2) . ?
O3 C26 1.195(2) . ?
O4 C26 1.328(2) . ?
O4 C27 1.463(3) . ?
N1 C6 1.454(2) . ?
N1 C13 1.376(2) . ?
N1 C16 1.373(2) . ?
N2 H2 0.8600 . ?
N2 C5 1.380(2) . ?
N2 C22 1.370(2) . ?
C1 H1 0.9300 . ?
C1 C2 1.379(3) . ?
C1 C23 1.394(3) . ?
C2 H2A 0.9300 . ?
C2 C3 1.403(2) . ?
C3 C4 1.438(2) . ?
C3 C22 1.408(2) . ?
C4 C5 1.363(2) . ?
C4 C25 1.490(2) . ?
C5 C6 1.489(2) . ?
C6 H6 0.9800 . ?
C6 C7 1.573(2) . ?
C7 H7 0.9800 . ?
C7 C8 1.553(2) . ?
C7 C26 1.511(2) . ?
C8 H8 0.9800 . ?
C8 C9 1.527(2) . ?
C8 C13 1.497(2) . ?
C9 H9A 0.9700 . ?
C9 H9B 0.9700 . ?
C9 C10 1.496(3) . ?
C11 H11A 0.9700 . ?
C11 H11B 0.9700 . ?
C11 C12 1.491(3) . ?
C12 H12A 0.9600 . ?
C12 H12B 0.9600 . ?
C12 H12C 0.9600 . ?
C13 C14 1.365(2) . ?
C14 C15 1.440(3) . ?
C14 C21 1.496(2) . ?
C15 C16 1.411(2) . ?
C15 C20 1.398(2) . ?
C16 C17 1.394(2) . ?
C17 H17 0.9300 . ?
C17 C18 1.382(3) . ?
C18 H18 0.9300 . ?
C18 C19 1.392(3) . ?
C19 H19 0.9300 . ?
C19 C20 1.377(3) . ?
C20 H20 0.9300 . ?
C21 H21A 0.9600 . ?
C21 H21B 0.9600 . ?
C21 H21C 0.9600 . ?
C22 C24 1.386(2) . ?
C23 H23 0.9300 . ?
C23 C24 1.374(3) . ?
C24 H24 0.9300 . ?
C25 H25A 0.9600 . ?
C25 H25B 0.9600 . ?
C25 H25C 0.9600 . ?
C27 C28 1.418(4) . ?
C27 H27A 0.99(5) . ?
C27 H27B 0.97(5) . ?
C28 H28A 0.9600 . ?
C28 H28B 0.9600 . ?
C28 H28C 0.9600 . ?

loop_
_geom_torsion_atom_site_label_1
_geom_torsion_atom_site_label_2
_geom_torsion_atom_site_label_3
_geom_torsion_atom_site_label_4
_geom_torsion
_geom_torsion_site_symmetry_1
_geom_torsion_site_symmetry_2
_geom_torsion_site_symmetry_3
_geom_torsion_site_symmetry_4
_geom_torsion_publ_flag
N1 C6 C7 C8 7.58(16) . . . . ?
N1 C6 C7 C26 130.52(14) . . . . ?
N1 C13 C14 C15 -0.16(19) . . . . ?
N1 C13 C14 C21 177.52(17) . . . . ?
N1 C16 C17 C18 -179.13(17) . . . . ?
N2 C5 C6 N1 48.4(2) . . . . ?
N2 C5 C6 C7 -67.20(19) . . . . ?
N2 C22 C24 C23 -179.18(18) . . . . ?
C1 C2 C3 C4 178.07(19) . . . . ?
C1 C2 C3 C22 0.1(3) . . . . ?
C1 C23 C24 C22 0.9(3) . . . . ?
C2 C1 C23 C24 0.4(3) . . . . ?
C2 C3 C4 C5 -178.68(19) . . . . ?
C2 C3 C4 C25 -1.0(3) . . . . ?
C2 C3 C22 N2 179.20(15) . . . . ?
C2 C3 C22 C24 1.2(3) . . . . ?
C3 C4 C5 N2 0.19(19) . . . . ?
C3 C4 C5 C6 174.87(16) . . . . ?
C3 C22 C24 C23 -1.7(3) . . . . ?
C4 C3 C22 N2 0.73(18) . . . . ?
C4 C3 C22 C24 -177.24(16) . . . . ?
C4 C5 C6 N1 -125.81(18) . . . . ?
C4 C5 C6 C7 118.55(19) . . . . ?
C5 N2 C22 C3 -0.62(18) . . . . ?
C5 N2 C22 C24 177.14(18) . . . . ?
C5 C6 C7 C8 128.55(15) . . . . ?
C5 C6 C7 C26 -108.51(16) . . . . ?
C6 N1 C13 C8 -0.35(19) . . . . ?
C6 N1 C13 C14 -178.28(14) . . . . ?
C6 N1 C16 C15 178.14(16) . . . . ?
C6 N1 C16 C17 -1.8(3) . . . . ?
C6 C7 C8 C9 -134.99(14) . . . . ?
C6 C7 C8 C13 -7.92(17) . . . . ?
C6 C7 C26 O3 -113.0(2) . . . . ?
C6 C7 C26 O4 65.02(18) . . . . ?
C7 C8 C9 C10 66.4(2) . . . . ?
C7 C8 C13 N1 5.25(17) . . . . ?
C7 C8 C13 C14 -177.8(2) . . . . ?
C8 C7 C26 O3 7.0(3) . . . . ?
C8 C7 C26 O4 -174.93(15) . . . . ?
C8 C9 C10 O1 165.92(15) . . . . ?
C8 C9 C10 O2 -15.5(3) . . . . ?
C8 C13 C14 C15 -177.1(2) . . . . ?
C8 C13 C14 C21 0.5(4) . . . . ?
C9 C8 C13 N1 131.82(15) . . . . ?
C9 C8 C13 C14 -51.2(3) . . . . ?
C10 O1 C11 C12 177.98(19) . . . . ?
C11 O1 C10 O2 -3.5(3) . . . . ?
C11 O1 C10 C9 175.17(16) . . . . ?
C13 N1 C6 C5 -128.72(15) . . . . ?
C13 N1 C6 C7 -4.63(18) . . . . ?
C13 N1 C16 C15 0.77(18) . . . . ?
C13 N1 C16 C17 -179.16(17) . . . . ?
C13 C8 C9 C10 -54.4(2) . . . . ?
C13 C14 C15 C16 0.64(19) . . . . ?
C13 C14 C15 C20 -178.79(19) . . . . ?
C14 C15 C16 N1 -0.87(18) . . . . ?
C14 C15 C16 C17 179.08(16) . . . . ?
C14 C15 C20 C19 179.70(18) . . . . ?
C15 C16 C17 C18 0.9(3) . . . . ?
C16 N1 C6 C5 54.0(2) . . . . ?
C16 N1 C6 C7 178.13(17) . . . . ?
C16 N1 C13 C8 177.55(14) . . . . ?
C16 N1 C13 C14 -0.39(19) . . . . ?
C16 C15 C20 C19 0.3(3) . . . . ?
C16 C17 C18 C19 0.6(3) . . . . ?
C17 C18 C19 C20 -1.6(3) . . . . ?
C18 C19 C20 C15 1.1(3) . . . . ?
C20 C15 C16 N1 178.66(15) . . . . ?
C20 C15 C16 C17 -1.4(3) . . . . ?
C21 C14 C15 C16 -177.13(17) . . . . ?
C21 C14 C15 C20 3.4(3) . . . . ?
C22 N2 C5 C4 0.27(19) . . . . ?
C22 N2 C5 C6 -175.06(14) . . . . ?
C22 C3 C4 C5 -0.56(18) . . . . ?
C22 C3 C4 C25 177.13(17) . . . . ?
C23 C1 C2 C3 -0.9(3) . . . . ?
C25 C4 C5 N2 -177.49(17) . . . . ?
C25 C4 C5 C6 -2.8(3) . . . . ?
C26 O4 C27 C28 179.2(3) . . . . ?
C26 C7 C8 C9 103.88(17) . . . . ?
C26 C7 C8 C13 -129.05(15) . . . . ?
C27 O4 C26 O3 2.9(3) . . . . ?
C27 O4 C26 C7 -175.2(2) . . . . ?
